data_2008373
loop_
_publ_author_name
'Harald M\"uller'
'Marie-Th\'er\`ese Averbuch'

_publ_contact_author
;
  Harald M\"uller
  European Synchrotron Radiation Facility
  B.P. 220
  38043 Grenoble, CEDEX 9
  France
;
_publ_section_title
;
 1,3,4,6-Tetrathiapentalene-2,5-dione
;
_journal_issue 4
_journal_name_full 'Acta Crystallographica Section C'
_journal_page_first 590
_journal_page_last 592
_journal_paper_doi 10.1107/S0108270198014346
_journal_volume 55
_journal_year 1999
_chemical_formula_moiety 'C4 O2 S4 '
_chemical_formula_sum 'C4 O2 S4'
_chemical_formula_weight 208.30
_space_group_IT_number 14
_symmetry_cell_setting monoclinic
_symmetry_space_group_name_Hall '-P 2ybc'
_symmetry_space_group_name_H-M 'P 1 21/c 1'
_audit_creation_method 'by teXsan v1.7'
_cell_angle_alpha 90.00
_cell_angle_beta 103.600(10)
_cell_angle_gamma 90.00
_cell_formula_units_Z 2
_cell_length_a 3.9321(8)
_cell_length_b 10.886(2)
_cell_length_c 8.3000(9)
_cell_measurement_reflns_used 24
_cell_measurement_temperature 293
_cell_measurement_theta_max 14.00
_cell_measurement_theta_min 9.85
_cell_volume 345.32(10)
_computing_cell_refinement 'CAD-4 Software'
_computing_data_collection 'CAD-4 Software (Enraf-Nonius, 1989)'
_computing_data_reduction 'TEXSAN (Molecular Structure Corporation, 1995)'
_computing_publication_material TEXSAN
_computing_structure_refinement TEXSAN
_computing_structure_solution 'SIR92 (Altomare et al., 1993)'
_diffrn_ambient_temperature 293
_diffrn_measurement_device 'Enraf-Nonius CAD-4'
_diffrn_measurement_method \w
_diffrn_radiation_monochromator graphite
_diffrn_radiation_source 'X-ray tube'
_diffrn_radiation_type 'Mo K\a'
_diffrn_radiation_wavelength 0.7107
_diffrn_reflns_av_R_equivalents 0.012
_diffrn_reflns_av_sigmaI/netI 0.020
_diffrn_reflns_limit_h_max 5
_diffrn_reflns_limit_h_min -6
_diffrn_reflns_limit_k_max 16
_diffrn_reflns_limit_k_min 0
_diffrn_reflns_limit_l_max 12
_diffrn_reflns_limit_l_min 0
_diffrn_reflns_number 1388
_diffrn_reflns_reduction_process 'Lp corrections applied'
_diffrn_reflns_theta_max 32.96
_diffrn_reflns_theta_min 2.53
_diffrn_standards_decay_% -1.58
_diffrn_standards_interval_count 120
_diffrn_standards_number 2
_exptl_absorpt_coefficient_mu 1.296
_exptl_absorpt_correction_T_max 0.999
_exptl_absorpt_correction_T_min 0.896
_exptl_absorpt_correction_type psi-scan
_exptl_absorpt_process_details '(North et al., 1968)'
_exptl_crystal_colour 'translucent pale yellow'
_exptl_crystal_density_diffrn 2.007
_exptl_crystal_density_meas ?
_exptl_crystal_description 'elongated prism, diamond-like section'
_exptl_crystal_F_000 208.00
_exptl_crystal_size_max 0.32
_exptl_crystal_size_mid 0.24
_exptl_crystal_size_min 0.19
_refine_diff_density_max 0.32
_refine_diff_density_min -0.27
_refine_ls_extinction_method none
_refine_ls_goodness_of_fit_all 1.919
_refine_ls_goodness_of_fit_obs 1.919
_refine_ls_hydrogen_treatment none
_refine_ls_matrix_type full
_refine_ls_number_constraints 0
_refine_ls_number_parameters 46
_refine_ls_number_reflns 1079
_refine_ls_number_restraints 0
_refine_ls_R_factor_all 0.0295
_refine_ls_R_factor_obs 0.0295
_refine_ls_shift/esd_max 0.0031
_refine_ls_shift/esd_mean 0.0015
_refine_ls_structure_factor_coef F
_refine_ls_weighting_details 'w = 1/[\s^2^(Fo) + 0.00029|Fo|^2^]'
_refine_ls_weighting_scheme sigma
_refine_ls_wR_factor_all 0.0448
_refine_ls_wR_factor_obs 0.0448
_reflns_number_gt 1079
_reflns_number_total 1319
_reflns_threshold_expression I>2.00\s(I)
_cod_data_source_file jz1320.cif
_cod_data_source_block Thiapendione
_cod_depositor_comments
;
The following automatic conversions were performed:

'_exptl_crystal_density_meas' value 'not measured' was changed to '?'
- the value is perceived as not measured.

Automatic conversion script
Id: cif_fix_values 3008 2015-01-20 13:52:24Z robertas 
;
_cod_original_cell_volume 345.32(9)
_cod_original_sg_symbol_H-M 'P 21/c'
_cod_original_formula_sum 'C4 O2 S4 '
_cod_database_code 2008373

loop_
_symmetry_equiv_pos_as_xyz
'+x,  +y,  +z'
-x,1/2+y,1/2-z
'-x,  -y,  -z'
+x,1/2-y,1/2+z

loop_
_atom_site_aniso_label
_atom_site_aniso_U_11
_atom_site_aniso_U_22
_atom_site_aniso_U_33
_atom_site_aniso_U_12
_atom_site_aniso_U_13
_atom_site_aniso_U_23
S1 0.0426(2) 0.02590(10) 0.0394(2) -0.00390(10) 0.00000(10) -0.00330(10)
S2 0.0440(2) 0.0341(2) 0.03050(10) 0.00180(10) -0.00380(10) 0.00360(10)
O1 0.0624(7) 0.0518(7) 0.0424(6) -0.0046(6) -0.0120(5) -0.0138(5)
C1 0.0313(5) 0.0270(5) 0.0295(5) -0.0023(4) 0.0003(4) -0.0002(4)
C2 0.0376(6) 0.0371(6) 0.0322(5) 0.0001(5) 0.0012(5) -0.0067(5)

loop_
_atom_site_label
_atom_site_fract_x
_atom_site_fract_y
_atom_site_fract_z
_atom_site_U_iso_or_equiv
_atom_site_thermal_displace_type
_atom_site_calc_flag
_atom_site_calc_attached_atom
_atom_site_refinement_flags
_atom_site_occupancy
S1 0.31860(10) -0.17922(3) 0.91892(4) 0.03759(8) Uani d ? . 1.000
S2 0.20640(10) 0.07052(3) 0.76954(4) 0.03828(8) Uani d ? . 1.000
O1 -0.1105(4) -0.12970(10) 0.6310(2) 0.0563(3) Uani d ? . 1.000
C1 0.5273(3) -0.05640(10) 1.0334(2) 0.0304(3) Uani d ? . 1.000
C2 0.0954(4) -0.08780(10) 0.7492(2) 0.0368(3) Uani d ? . 1.000

loop_
_atom_type_symbol
_atom_type_scat_dispersion_real
_atom_type_scat_dispersion_imag
_atom_type_scat_source
S 0.125 0.123
;International Tables for X-Ray Crystallography
(1992, Vol. C, Tables 4.2.6.8 and 6.1.1.1)
;
O 0.011 0.006
;International Tables for Crystallography
(1992, Vol. C, Tables 4.2.6.8 and 6.1.1.1)
;
C 0.003 0.002
;International Tables for Crystallography
(1992, Vol. C, Tables 4.2.6.8 and 6.1.1.1)
;

loop_
_geom_angle_atom_site_label_1
_geom_angle_atom_site_label_2
_geom_angle_atom_site_label_3
_geom_angle_site_symmetry_1
_geom_angle_site_symmetry_3
_geom_angle
_geom_angle_publ_flag
C1 S1 C2 . . 94.82(6) yes
C1 S2 C2 3_657 . 94.83(6) yes
S1 C1 S2 . 3_657 123.61(7) yes
S1 C1 C1 . 3_657 118.10(10) yes
S2 C1 C1 3_657 3_657 118.30(10) yes
S1 C2 S2 . . 113.78(7) yes
S1 C2 O1 . . 123.00(10) yes
S2 C2 O1 . . 123.20(10) yes

loop_
_geom_bond_atom_site_label_1
_geom_bond_atom_site_label_2
_geom_bond_site_symmetry_1
_geom_bond_site_symmetry_2
_geom_bond_distance
_geom_bond_publ_flag
S1 C1 . . 1.7310(10) yes
S1 C2 . . 1.779(2) yes
S2 C1 . 3_657 1.7300(10) yes
S2 C2 . . 1.776(2) yes
O1 C2 . . 1.205(2) yes
C1 C1 . 3_657 1.343(2) yes

loop_
_geom_contact_atom_site_label_1
_geom_contact_atom_site_label_2
_geom_contact_distance
_geom_contact_site_symmetry_2
_geom_contact_publ_flag
S1 S2 3.5513(5) 2_546 yes
S1 S2 3.8381(6) 2_646 yes
